data_1523379
loop_
_publ_author_name
'Castets, A.'
'Gignoux, D.'
'Gomez-Sal, J.C.'
'Roudaut, E.'

_publ_section_title
;
 Magnetic properties and structures of Pr Pt and Nd Pt
;
_journal_name_full 'Solid State Communications'
_journal_page_first 1329
_journal_page_last 1334
_journal_volume 44
_journal_year 1982
_chemical_formula_sum 'Nd Pt'
_space_group_IT_number 63
_symmetry_space_group_name_Hall '-C 2c 2'
_symmetry_space_group_name_H-M 'C m c m'
_cell_angle_alpha 90
_cell_angle_beta 90
_cell_angle_gamma 90
_cell_formula_units_Z 4
_cell_length_a 3.846
_cell_length_b 10.769
_cell_length_c 4.542
_cell_volume 188.119
_citation_journal_id_ASTM SSCOA4
_cod_data_source_file Castets_SSCOA4_1982_1434.cif
_cod_data_source_block Nd1Pt1
_cod_original_cell_volume 188.1186
_cod_original_formula_sum 'Nd1 Pt1'
_cod_database_code 1523379

loop_
_symmetry_equiv_pos_as_xyz
x,y,z
-x,-y,z+1/2
x,-y,-z
-x,y,-z+1/2
-x,-y,-z
x,y,-z-1/2
-x,y,z
x,-y,z-1/2
x+1/2,y+1/2,z
-x+1/2,-y+1/2,z+1/2
x+1/2,-y+1/2,-z
-x+1/2,y+1/2,-z+1/2
-x+1/2,-y+1/2,-z
x+1/2,y+1/2,-z-1/2
-x+1/2,y+1/2,z
x+1/2,-y+1/2,z-1/2

loop_
_atom_site_label
_atom_site_type_symbol
_atom_site_fract_x
_atom_site_fract_y
_atom_site_fract_z
_atom_site_occupancy
_atom_site_U_iso_or_equiv
Nd1 Nd 0 0.131 0.25 1 0.0
Pt1 Pt 0 0.416 0.25 1 0.0
